data_7150751
loop_
_publ_author_name
'Plietzsch, Oliver'
'Schilling, Christine Inge'
'Tolev, Mariyan'
'Nieger, Martin'
'Richert, Clemens'
'Muller, Thierry'
'Br\"ase, Stefan'

_publ_section_title
;
 Four-fold click reactions: Generation of tetrahedral methane- and
 adamantane-based building blocks for higher-order molecular assemblies
;
_journal_issue 22
_journal_name_full 'Organic &amp; Biomolecular Chemistry'
_journal_page_first 4734
_journal_page_last 4743
_journal_paper_doi 10.1039/b912189g
_journal_volume 7
_journal_year 2009
_chemical_formula_moiety 'C57 H40 N12, 2 (C3 H7 N O)'
_chemical_formula_sum 'C63 H54 N14 O2'
_chemical_formula_weight 1039.20
_chemical_name_common Tetrakis(4-(4-phenyl-1,2,3-triazol-1-yl)phenyl)methane
_chemical_name_systematic
;
Tetrakis(4-(4-phenyl-1,2,3-triazol-1-yl)phenyl)methane
;
_space_group_IT_number 15
_symmetry_cell_setting monoclinic
_symmetry_space_group_name_Hall '-C 2yc'
_symmetry_space_group_name_H-M 'C 1 2/c 1'
_atom_sites_solution_hydrogens geom
_atom_sites_solution_primary direct
_atom_sites_solution_secondary difmap
_audit_creation_method SHELXL-97
_cell_angle_alpha 90.00
_cell_angle_beta 109.53(2)
_cell_angle_gamma 90.00
_cell_formula_units_Z 4
_cell_length_a 29.701(6)
_cell_length_b 8.996(2)
_cell_length_c 20.844(4)
_cell_measurement_reflns_used 30
_cell_measurement_temperature 123(2)
_cell_measurement_theta_max 25
_cell_measurement_theta_min 1
_cell_volume 5249(2)
_computing_cell_refinement 'EVALCCD (Duisenberg et al., 2003)'
_computing_data_collection 'Collect (Nonius, 1998)'
_computing_data_reduction 'EVALCCD (Duisenberg et al., 2003)'
_computing_molecular_graphics XP
_computing_publication_material 'SHELXL-97 (Sheldrick, 1997)'
_computing_structure_refinement 'SHELXL-97 (Sheldrick, 1997)'
_computing_structure_solution 'SHELXS-97 (Sheldrick, 1990)'
_diffrn_ambient_temperature 123(2)
_diffrn_measured_fraction_theta_full 0.997
_diffrn_measured_fraction_theta_max 0.997
_diffrn_measurement_device_type 'Bruker-Nonius KappaCCD'
_diffrn_measurement_method 'rotation in phi and omega, 1 deg.'
_diffrn_radiation_monochromator graphite
_diffrn_radiation_source 'fine-focus sealed tube'
_diffrn_radiation_type MoK\a
_diffrn_radiation_wavelength 0.71073
_diffrn_reflns_av_R_equivalents 0.0730
_diffrn_reflns_av_sigmaI/netI 0.0725
_diffrn_reflns_limit_h_max 34
_diffrn_reflns_limit_h_min -35
_diffrn_reflns_limit_k_max 10
_diffrn_reflns_limit_k_min -9
_diffrn_reflns_limit_l_max 24
_diffrn_reflns_limit_l_min -24
_diffrn_reflns_number 20477
_diffrn_reflns_theta_full 25.03
_diffrn_reflns_theta_max 25.03
_diffrn_reflns_theta_min 2.99
_exptl_absorpt_coefficient_mu 0.084
_exptl_absorpt_correction_type none
_exptl_crystal_colour 'pale yellow'
_exptl_crystal_density_diffrn 1.315
_exptl_crystal_density_meas ?
_exptl_crystal_density_method 'not measured'
_exptl_crystal_description plates
_exptl_crystal_F_000 2184
_exptl_crystal_size_max 0.40
_exptl_crystal_size_mid 0.16
_exptl_crystal_size_min 0.04
_refine_diff_density_max 1.173
_refine_diff_density_min -0.824
_refine_diff_density_rms 0.072
_refine_ls_extinction_method none
_refine_ls_goodness_of_fit_ref 1.053
_refine_ls_hydrogen_treatment constr
_refine_ls_matrix_type full
_refine_ls_number_parameters 356
_refine_ls_number_reflns 4625
_refine_ls_number_restraints 37
_refine_ls_restrained_S_all 1.069
_refine_ls_R_factor_all 0.1413
_refine_ls_R_factor_gt 0.0846
_refine_ls_shift/su_max 0.001
_refine_ls_shift/su_mean 0.000
_refine_ls_structure_factor_coef Fsqd
_refine_ls_weighting_details 'calc w=1/[\s^2^(Fo^2^)+(0.0900P)^2^+24.0000P] where P=(Fo^2^+2Fc^2^)/3'
_refine_ls_weighting_scheme calc
_refine_ls_wR_factor_gt 0.1970
_refine_ls_wR_factor_ref 0.2309
_reflns_number_gt 2835
_reflns_number_total 4625
_reflns_threshold_expression >2sigma(I)
_cod_data_source_file b912189g.txt
_cod_data_source_block sb107_hy_compound_1a
_cod_depositor_comments
;
The following automatic conversions were performed:

'_exptl_crystal_density_meas' value 'none' was changed to '?' - the
value is perceived as not measured.

Automatic conversion script
Id: cif_fix_values 3008 2015-01-20 13:52:24Z robertas 
;
_cod_original_cell_volume 5248.9(19)
_cod_original_sg_symbol_H-M 'C 2/c'
_cod_database_code 7150751

loop_
_symmetry_equiv_pos_as_xyz
'x, y, z'
'-x, y, -z+1/2'
'x+1/2, y+1/2, z'
'-x+1/2, y+1/2, -z+1/2'
'-x, -y, -z'
'x, -y, z-1/2'
'-x+1/2, -y+1/2, -z'
'x+1/2, -y+1/2, z-1/2'

loop_
_atom_site_label
_atom_site_type_symbol
_atom_site_fract_x
_atom_site_fract_y
_atom_site_fract_z
_atom_site_U_iso_or_equiv
_atom_site_adp_type
_atom_site_occupancy
_atom_site_symmetry_multiplicity
_atom_site_calc_flag
_atom_site_refinement_flags
_atom_site_disorder_assembly
_atom_site_disorder_group
C1 C 0.0000 0.4888(7) 0.2500 0.0250(13) Uani 1 2 d S . .
C1A C -0.00087(13) 0.3939(5) 0.3113(2) 0.0241(9) Uani 1 1 d . . .
C2A C -0.02114(14) 0.4447(5) 0.3584(2) 0.0267(10) Uani 1 1 d . . .
H2A H -0.0405 0.5315 0.3487 0.032 Uiso 1 1 calc R . .
C3A C -0.01352(14) 0.3704(5) 0.4195(2) 0.0276(10) Uani 1 1 d . . .
H3A H -0.0278 0.4061 0.4511 0.033 Uiso 1 1 calc R . .
C4A C 0.01475(14) 0.2451(5) 0.4345(2) 0.0262(10) Uani 1 1 d . . .
C5A C 0.03413(16) 0.1901(5) 0.3876(2) 0.0326(10) Uani 1 1 d . . .
H5A H 0.0527 0.1017 0.3971 0.039 Uiso 1 1 calc R . .
C6A C 0.02634(15) 0.2643(5) 0.3267(2) 0.0303(10) Uani 1 1 d . . .
H6A H 0.0399 0.2262 0.2947 0.036 Uiso 1 1 calc R . .
N7A N 0.02723(12) 0.1767(4) 0.49995(16) 0.0268(8) Uani 1 1 d . . .
N8A N 0.00162(14) 0.2049(4) 0.54188(19) 0.0385(10) Uani 1 1 d . . .
N9A N 0.02272(13) 0.1332(4) 0.59867(18) 0.0365(10) Uani 1 1 d . . .
C10A C 0.06185(15) 0.0593(5) 0.5944(2) 0.0291(10) Uani 1 1 d . . .
C11A C 0.06465(14) 0.0887(5) 0.5314(2) 0.0299(10) Uani 1 1 d . . .
H11A H 0.0883 0.0540 0.5136 0.036 Uiso 1 1 calc R . .
C12A C 0.09224(15) -0.0309(5) 0.6509(2) 0.0312(10) Uani 1 1 d . . .
C13A C 0.12493(16) -0.1308(6) 0.6399(2) 0.0408(12) Uani 1 1 d . . .
H13A H 0.1277 -0.1390 0.5960 0.049 Uiso 1 1 calc R . .
C14A C 0.15327(17) -0.2177(6) 0.6926(3) 0.0466(13) Uani 1 1 d . . .
H14A H 0.1747 -0.2873 0.6842 0.056 Uiso 1 1 calc R . .
C15A C 0.15070(17) -0.2044(6) 0.7570(2) 0.0442(13) Uani 1 1 d . . .
H15A H 0.1706 -0.2633 0.7932 0.053 Uiso 1 1 calc R . .
C16A C 0.11900(17) -0.1049(6) 0.7687(2) 0.0399(12) Uani 1 1 d . . .
H16A H 0.1173 -0.0947 0.8132 0.048 Uiso 1 1 calc R . .
C17A C 0.08972(16) -0.0198(6) 0.7161(2) 0.0354(11) Uani 1 1 d . . .
H17A H 0.0676 0.0470 0.7246 0.043 Uiso 1 1 calc R . .
C1B C 0.04478(14) 0.5865(5) 0.2815(2) 0.0257(10) Uani 1 1 d . . .
C2B C 0.09001(14) 0.5469(5) 0.2824(2) 0.0260(9) Uani 1 1 d . . .
H2B H 0.0937 0.4623 0.2573 0.031 Uiso 1 1 calc R . .
C3B C 0.13030(14) 0.6281(5) 0.3192(2) 0.0277(10) Uani 1 1 d . . .
H3B H 0.1611 0.6003 0.3187 0.033 Uiso 1 1 calc R . .
C4B C 0.12479(14) 0.7506(5) 0.3566(2) 0.0260(9) Uani 1 1 d . . .
C5B C 0.07998(15) 0.7900(5) 0.3567(2) 0.0320(11) Uani 1 1 d . . .
H5B H 0.0764 0.8726 0.3830 0.038 Uiso 1 1 calc R . .
C6B C 0.04041(15) 0.7107(5) 0.3191(2) 0.0310(10) Uani 1 1 d . . .
H6B H 0.0097 0.7409 0.3186 0.037 Uiso 1 1 calc R . .
N7B N 0.16539(12) 0.8347(4) 0.39636(17) 0.0293(8) Uani 1 1 d . . .
N8B N 0.15886(13) 0.9589(4) 0.4299(2) 0.0400(10) Uani 1 1 d . . .
N9B N 0.20141(13) 1.0134(5) 0.46101(19) 0.0387(10) Uani 1 1 d . . .
C10B C 0.23505(15) 0.9264(5) 0.4484(2) 0.0291(10) Uani 1 1 d . . .
C11B C 0.21189(14) 0.8111(5) 0.4073(2) 0.0287(10) Uani 1 1 d . . .
H11B H 0.2258 0.7320 0.3903 0.034 Uiso 1 1 calc R . .
C12B C 0.28652(15) 0.9605(5) 0.4764(2) 0.0297(10) Uani 1 1 d . . .
C13B C 0.31956(16) 0.8676(6) 0.4639(2) 0.0368(11) Uani 1 1 d . . .
H13B H 0.3091 0.7811 0.4368 0.044 Uiso 1 1 calc R . .
C14B C 0.36828(17) 0.9001(6) 0.4907(2) 0.0437(13) Uani 1 1 d . . .
H14B H 0.3909 0.8358 0.4819 0.052 Uiso 1 1 calc R . .
C15B C 0.38352(17) 1.0257(6) 0.5300(2) 0.0413(12) Uani 1 1 d . . .
H15B H 0.4166 1.0479 0.5485 0.050 Uiso 1 1 calc R . .
C16B C 0.35032(16) 1.1195(6) 0.5424(2) 0.0389(12) Uani 1 1 d . . .
H16B H 0.3607 1.2068 0.5689 0.047 Uiso 1 1 calc R . .
C17B C 0.30260(16) 1.0867(5) 0.5168(2) 0.0355(11) Uani 1 1 d . . .
H17B H 0.2802 1.1504 0.5265 0.043 Uiso 1 1 calc R . .
O1D O 0.24677(15) 0.5259(5) 0.3363(3) 0.0783(14) Uani 1 1 d DU . .
C1D C 0.2763(2) 0.4110(9) 0.3647(4) 0.093(2) Uani 1 1 d DU . .
H1D H 0.2857 0.3882 0.4119 0.111 Uiso 1 1 calc R . .
N1D N 0.2898(2) 0.3396(7) 0.3251(3) 0.0818(16) Uani 1 1 d DU . .
C11D C 0.28042(17) 0.3680(6) 0.2546(2) 0.0508(14) Uani 1 1 d DU . .
H11C H 0.2481 0.4081 0.2345 0.076 Uiso 1 1 calc R . .
H11D H 0.2831 0.2751 0.2315 0.076 Uiso 1 1 calc R . .
H11E H 0.3036 0.4401 0.2493 0.076 Uiso 1 1 calc R . .
C12D C 0.3237(3) 0.2055(7) 0.3510(2) 0.109(3) Uani 1 1 d RDU . .
H12A H 0.3405 0.2159 0.4000 0.164 Uiso 1 1 calc R . .
H12B H 0.3471 0.2023 0.3271 0.164 Uiso 1 1 calc R . .
H12C H 0.3051 0.1133 0.3423 0.164 Uiso 1 1 calc R . .

loop_
_atom_site_aniso_label
_atom_site_aniso_U_11
_atom_site_aniso_U_22
_atom_site_aniso_U_33
_atom_site_aniso_U_23
_atom_site_aniso_U_13
_atom_site_aniso_U_12
C1 0.020(3) 0.024(3) 0.031(3) 0.000 0.009(2) 0.000
C1A 0.021(2) 0.022(2) 0.029(2) -0.0040(18) 0.0076(17) -0.0027(18)
C2A 0.020(2) 0.027(3) 0.032(2) -0.0019(19) 0.0083(18) 0.0017(18)
C3A 0.022(2) 0.030(3) 0.032(2) -0.003(2) 0.0117(18) 0.0007(19)
C4A 0.027(2) 0.025(2) 0.027(2) -0.0019(19) 0.0093(18) -0.0032(19)
C5A 0.040(2) 0.023(3) 0.035(2) 0.001(2) 0.013(2) 0.006(2)
C6A 0.035(2) 0.026(3) 0.032(2) -0.003(2) 0.0145(19) 0.004(2)
N7A 0.0308(19) 0.025(2) 0.0255(18) -0.0042(15) 0.0108(15) -0.0022(16)
N8A 0.047(2) 0.038(3) 0.036(2) 0.0014(19) 0.0210(19) 0.008(2)
N9A 0.046(2) 0.035(2) 0.034(2) 0.0045(18) 0.0202(18) 0.0095(19)
C10A 0.030(2) 0.026(3) 0.031(2) -0.005(2) 0.0096(19) -0.0042(19)
C11A 0.024(2) 0.035(3) 0.030(2) -0.003(2) 0.0079(18) 0.001(2)
C12A 0.031(2) 0.028(3) 0.035(2) -0.002(2) 0.0109(19) -0.007(2)
C13A 0.043(3) 0.045(3) 0.032(2) -0.004(2) 0.010(2) 0.002(2)
C14A 0.038(3) 0.043(3) 0.056(3) 0.007(3) 0.013(2) 0.010(2)
C15A 0.036(3) 0.047(3) 0.043(3) 0.012(2) 0.004(2) -0.007(2)
C16A 0.043(3) 0.042(3) 0.037(2) 0.006(2) 0.016(2) -0.009(2)
C17A 0.035(2) 0.039(3) 0.034(2) 0.001(2) 0.013(2) -0.004(2)
C1B 0.025(2) 0.022(2) 0.030(2) 0.0021(18) 0.0089(18) -0.0003(18)
C2B 0.026(2) 0.022(2) 0.031(2) -0.0036(19) 0.0112(18) 0.0038(18)
C3B 0.023(2) 0.030(3) 0.031(2) -0.002(2) 0.0100(18) 0.0038(19)
C4B 0.023(2) 0.022(2) 0.031(2) -0.0014(19) 0.0056(18) -0.0020(17)
C5B 0.032(2) 0.024(3) 0.044(3) -0.006(2) 0.018(2) 0.004(2)
C6B 0.026(2) 0.026(3) 0.043(2) -0.005(2) 0.015(2) 0.0002(19)
N7B 0.0301(19) 0.026(2) 0.0303(19) -0.0062(16) 0.0088(16) 0.0010(16)
N8B 0.031(2) 0.034(2) 0.048(2) -0.014(2) 0.0047(18) 0.0005(18)
N9B 0.030(2) 0.036(2) 0.045(2) -0.0105(19) 0.0061(18) -0.0008(18)
C10B 0.029(2) 0.027(3) 0.031(2) 0.001(2) 0.0094(19) -0.0022(19)
C11B 0.023(2) 0.031(3) 0.033(2) -0.002(2) 0.0098(18) -0.0043(19)
C12B 0.033(2) 0.027(3) 0.028(2) 0.0031(19) 0.0090(19) -0.002(2)
C13B 0.035(2) 0.033(3) 0.043(3) -0.007(2) 0.014(2) -0.005(2)
C14B 0.036(3) 0.047(3) 0.051(3) -0.006(3) 0.018(2) -0.003(2)
C15B 0.031(2) 0.046(3) 0.044(3) -0.003(2) 0.010(2) -0.011(2)
C16B 0.037(3) 0.039(3) 0.038(3) -0.007(2) 0.008(2) -0.011(2)
C17B 0.034(2) 0.033(3) 0.037(2) -0.002(2) 0.009(2) 0.001(2)
O1D 0.058(3) 0.063(3) 0.129(4) 0.004(3) 0.051(3) 0.009(2)
C1D 0.074(5) 0.120(6) 0.106(5) -0.042(5) 0.059(4) -0.041(4)
N1D 0.088(4) 0.092(4) 0.076(3) -0.019(3) 0.041(3) -0.033(3)
C11D 0.052(3) 0.062(4) 0.042(3) -0.008(3) 0.020(2) -0.016(3)
C12D 0.099(6) 0.096(6) 0.122(7) 0.033(5) 0.021(5) 0.001(4)

loop_
_atom_type_symbol
_atom_type_description
_atom_type_scat_dispersion_real
_atom_type_scat_dispersion_imag
_atom_type_scat_source
C C 0.0033 0.0016 'International Tables Vol C Tables 4.2.6.8 and 6.1.1.4'
H H 0.0000 0.0000 'International Tables Vol C Tables 4.2.6.8 and 6.1.1.4'
N N 0.0061 0.0033 'International Tables Vol C Tables 4.2.6.8 and 6.1.1.4'
O O 0.0106 0.0060 'International Tables Vol C Tables 4.2.6.8 and 6.1.1.4'

loop_
_geom_angle_atom_site_label_1
_geom_angle_atom_site_label_2
_geom_angle_atom_site_label_3
_geom_angle
_geom_angle_site_symmetry_1
_geom_angle_site_symmetry_3
_geom_angle_publ_flag
C1A C1 C1A 112.8(5) 2 . ?
C1A C1 C1B 114.6(2) 2 . ?
C1A C1 C1B 102.3(2) . . ?
C1A C1 C1B 102.3(2) 2 2 ?
C1A C1 C1B 114.6(2) . 2 ?
C1B C1 C1B 110.7(5) . 2 ?
C2A C1A C6A 117.8(4) . . ?
C2A C1A C1 122.2(4) . . ?
C6A C1A C1 119.0(3) . . ?
C3A C2A C1A 120.9(4) . . ?
C3A C2A H2A 119.5 . . ?
C1A C2A H2A 119.5 . . ?
C4A C3A C2A 120.1(4) . . ?
C4A C3A H3A 119.9 . . ?
C2A C3A H3A 119.9 . . ?
C3A C4A C5A 119.9(4) . . ?
C3A C4A N7A 120.9(4) . . ?
C5A C4A N7A 119.0(4) . . ?
C4A C5A C6A 119.6(4) . . ?
C4A C5A H5A 120.2 . . ?
C6A C5A H5A 120.2 . . ?
C5A C6A C1A 121.5(4) . . ?
C5A C6A H6A 119.3 . . ?
C1A C6A H6A 119.3 . . ?
C11A N7A N8A 110.2(3) . . ?
C11A N7A C4A 129.0(3) . . ?
N8A N7A C4A 120.7(3) . . ?
N9A N8A N7A 106.7(3) . . ?
N8A N9A C10A 110.0(3) . . ?
N9A C10A C11A 107.1(4) . . ?
N9A C10A C12A 121.7(4) . . ?
C11A C10A C12A 131.3(4) . . ?
N7A C11A C10A 106.1(4) . . ?
N7A C11A H11A 127.0 . . ?
C10A C11A H11A 127.0 . . ?
C17A C12A C13A 118.3(4) . . ?
C17A C12A C10A 121.8(4) . . ?
C13A C12A C10A 119.9(4) . . ?
C14A C13A C12A 120.4(4) . . ?
C14A C13A H13A 119.8 . . ?
C12A C13A H13A 119.8 . . ?
C15A C14A C13A 120.6(5) . . ?
C15A C14A H14A 119.7 . . ?
C13A C14A H14A 119.7 . . ?
C14A C15A C16A 119.5(5) . . ?
C14A C15A H15A 120.2 . . ?
C16A C15A H15A 120.2 . . ?
C15A C16A C17A 120.4(4) . . ?
C15A C16A H16A 119.8 . . ?
C17A C16A H16A 119.8 . . ?
C16A C17A C12A 120.8(5) . . ?
C16A C17A H17A 119.6 . . ?
C12A C17A H17A 119.6 . . ?
C2B C1B C6B 118.1(4) . . ?
C2B C1B C1 123.5(4) . . ?
C6B C1B C1 117.8(3) . . ?
C1B C2B C3B 121.5(4) . . ?
C1B C2B H2B 119.2 . . ?
C3B C2B H2B 119.2 . . ?
C4B C3B C2B 118.9(4) . . ?
C4B C3B H3B 120.5 . . ?
C2B C3B H3B 120.5 . . ?
C5B C4B C3B 120.0(4) . . ?
C5B C4B N7B 119.4(4) . . ?
C3B C4B N7B 120.6(4) . . ?
C6B C5B C4B 120.5(4) . . ?
C6B C5B H5B 119.8 . . ?
C4B C5B H5B 119.8 . . ?
C5B C6B C1B 120.9(4) . . ?
C5B C6B H6B 119.5 . . ?
C1B C6B H6B 119.5 . . ?
C11B N7B N8B 110.9(3) . . ?
C11B N7B C4B 129.5(4) . . ?
N8B N7B C4B 119.5(3) . . ?
N9B N8B N7B 106.4(3) . . ?
N8B N9B C10B 109.8(4) . . ?
N9B C10B C11B 107.9(4) . . ?
N9B C10B C12B 122.3(4) . . ?
C11B C10B C12B 129.8(4) . . ?
N7B C11B C10B 105.0(4) . . ?
N7B C11B H11B 127.5 . . ?
C10B C11B H11B 127.5 . . ?
C13B C12B C17B 119.0(4) . . ?
C13B C12B C10B 120.5(4) . . ?
C17B C12B C10B 120.5(4) . . ?
C12B C13B C14B 120.3(4) . . ?
C12B C13B H13B 119.8 . . ?
C14B C13B H13B 119.8 . . ?
C15B C14B C13B 120.0(5) . . ?
C15B C14B H14B 120.0 . . ?
C13B C14B H14B 120.0 . . ?
C14B C15B C16B 119.8(4) . . ?
C14B C15B H15B 120.1 . . ?
C16B C15B H15B 120.1 . . ?
C17B C16B C15B 120.3(5) . . ?
C17B C16B H16B 119.9 . . ?
C15B C16B H16B 119.9 . . ?
C16B C17B C12B 120.7(4) . . ?
C16B C17B H17B 119.7 . . ?
C12B C17B H17B 119.7 . . ?
N1D C1D O1D 114.8(7) . . ?
N1D C1D H1D 122.6 . . ?
O1D C1D H1D 122.6 . . ?
C1D N1D C11D 127.6(7) . . ?
C1D N1D C12D 120.0(6) . . ?
C11D N1D C12D 112.3(5) . . ?
N1D C11D H11C 109.5 . . ?
N1D C11D H11D 109.5 . . ?
H11C C11D H11D 109.5 . . ?
N1D C11D H11E 109.5 . . ?
H11C C11D H11E 109.5 . . ?
H11D C11D H11E 109.5 . . ?
N1D C12D H12A 109.5 . . ?
N1D C12D H12B 109.5 . . ?
H12A C12D H12B 109.5 . . ?
N1D C12D H12C 109.5 . . ?
H12A C12D H12C 109.5 . . ?
H12B C12D H12C 109.5 . . ?

loop_
_geom_bond_atom_site_label_1
_geom_bond_atom_site_label_2
_geom_bond_distance
_geom_bond_site_symmetry_2
_geom_bond_publ_flag
C1 C1A 1.544(5) 2 ?
C1 C1A 1.544(5) . ?
C1 C1B 1.545(5) . ?
C1 C1B 1.545(5) 2 ?
C1A C2A 1.390(5) . ?
C1A C6A 1.393(6) . ?
C2A C3A 1.388(6) . ?
C2A H2A 0.9500 . ?
C3A C4A 1.378(6) . ?
C3A H3A 0.9500 . ?
C4A C5A 1.382(6) . ?
C4A N7A 1.428(5) . ?
C5A C6A 1.383(6) . ?
C5A H5A 0.9500 . ?
C6A H6A 0.9500 . ?
N7A C11A 1.343(5) . ?
N7A N8A 1.361(5) . ?
N8A N9A 1.309(5) . ?
N9A C10A 1.367(5) . ?
C10A C11A 1.369(6) . ?
C10A C12A 1.466(6) . ?
C11A H11A 0.9500 . ?
C12A C17A 1.388(6) . ?
C12A C13A 1.397(6) . ?
C13A C14A 1.381(7) . ?
C13A H13A 0.9500 . ?
C14A C15A 1.376(7) . ?
C14A H14A 0.9500 . ?
C15A C16A 1.379(7) . ?
C15A H15A 0.9500 . ?
C16A C17A 1.381(6) . ?
C16A H16A 0.9500 . ?
C17A H17A 0.9500 . ?
C1B C2B 1.384(5) . ?
C1B C6B 1.395(6) . ?
C2B C3B 1.393(6) . ?
C2B H2B 0.9500 . ?
C3B C4B 1.391(6) . ?
C3B H3B 0.9500 . ?
C4B C5B 1.378(6) . ?
C4B N7B 1.430(5) . ?
C5B C6B 1.375(6) . ?
C5B H5B 0.9500 . ?
C6B H6B 0.9500 . ?
N7B C11B 1.340(5) . ?
N7B N8B 1.366(5) . ?
N8B N9B 1.308(5) . ?
N9B C10B 1.362(6) . ?
C10B C11B 1.375(6) . ?
C10B C12B 1.475(6) . ?
C11B H11B 0.9500 . ?
C12B C13B 1.379(6) . ?
C12B C17B 1.399(6) . ?
C13B C14B 1.397(6) . ?
C13B H13B 0.9500 . ?
C14B C15B 1.381(7) . ?
C14B H14B 0.9500 . ?
C15B C16B 1.386(7) . ?
C15B H15B 0.9500 . ?
C16B C17B 1.369(6) . ?
C16B H16B 0.9500 . ?
C17B H17B 0.9500 . ?
O1D C1D 1.357(8) . ?
C1D N1D 1.215(8) . ?
C1D H1D 0.9500 . ?
N1D C11D 1.425(7) . ?
N1D C12D 1.548(8) . ?
C11D H11C 0.9800 . ?
C11D H11D 0.9800 . ?
C11D H11E 0.9800 . ?
C12D H12A 0.9800 . ?
C12D H12B 0.9800 . ?
C12D H12C 0.9800 . ?

loop_
_geom_hbond_atom_site_label_D
_geom_hbond_atom_site_label_H
_geom_hbond_atom_site_label_A
_geom_hbond_distance_DH
_geom_hbond_distance_HA
_geom_hbond_distance_DA
_geom_hbond_angle_DHA
_geom_hbond_site_symmetry_A
C3B H3B O1D 0.95 2.54 3.480(6) 171.6 .
C11B H11B O1D 0.95 2.36 3.296(6) 170.1 .
C6B H6B N9A 0.95 2.51 3.252(5) 135.3 5_566
C11D H11D O1D 0.98 2.64 3.562(7) 156.7 4_545
C1D H1D N9B 0.95 2.70 3.534(8) 147.3 7_566

loop_
_geom_torsion_atom_site_label_1
_geom_torsion_atom_site_label_2
_geom_torsion_atom_site_label_3
_geom_torsion_atom_site_label_4
_geom_torsion
_geom_torsion_site_symmetry_1
_geom_torsion_site_symmetry_2
_geom_torsion_site_symmetry_3
_geom_torsion_site_symmetry_4
_geom_torsion_publ_flag
C1A C1 C1A C2A -152.4(4) 2 . . . ?
C1B C1 C1A C2A 84.0(4) . . . . ?
C1B C1 C1A C2A -35.9(5) 2 . . . ?
C1A C1 C1A C6A 38.7(3) 2 . . . ?
C1B C1 C1A C6A -84.9(5) . . . . ?
C1B C1 C1A C6A 155.3(4) 2 . . . ?
C6A C1A C2A C3A 1.5(6) . . . . ?
C1 C1A C2A C3A -167.5(3) . . . . ?
C1A C2A C3A C4A 0.5(6) . . . . ?
C2A C3A C4A C5A -2.4(6) . . . . ?
C2A C3A C4A N7A 173.1(4) . . . . ?
C3A C4A C5A C6A 2.2(6) . . . . ?
N7A C4A C5A C6A -173.3(4) . . . . ?
C4A C5A C6A C1A -0.2(7) . . . . ?
C2A C1A C6A C5A -1.6(6) . . . . ?
C1 C1A C6A C5A 167.8(4) . . . . ?
C3A C4A N7A C11A -156.5(4) . . . . ?
C5A C4A N7A C11A 19.0(6) . . . . ?
C3A C4A N7A N8A 18.8(6) . . . . ?
C5A C4A N7A N8A -165.6(4) . . . . ?
C11A N7A N8A N9A -0.8(5) . . . . ?
C4A N7A N8A N9A -177.0(4) . . . . ?
N7A N8A N9A C10A 0.3(5) . . . . ?
N8A N9A C10A C11A 0.3(5) . . . . ?
N8A N9A C10A C12A -179.8(4) . . . . ?
N8A N7A C11A C10A 1.0(5) . . . . ?
C4A N7A C11A C10A 176.7(4) . . . . ?
N9A C10A C11A N7A -0.8(5) . . . . ?
C12A C10A C11A N7A 179.4(4) . . . . ?
N9A C10A C12A C17A -14.8(7) . . . . ?
C11A C10A C12A C17A 165.0(5) . . . . ?
N9A C10A C12A C13A 165.4(4) . . . . ?
C11A C10A C12A C13A -14.7(7) . . . . ?
C17A C12A C13A C14A 1.1(7) . . . . ?
C10A C12A C13A C14A -179.1(4) . . . . ?
C12A C13A C14A C15A -1.8(8) . . . . ?
C13A C14A C15A C16A 1.0(8) . . . . ?
C14A C15A C16A C17A 0.5(7) . . . . ?
C15A C16A C17A C12A -1.2(7) . . . . ?
C13A C12A C17A C16A 0.4(7) . . . . ?
C10A C12A C17A C16A -179.4(4) . . . . ?
C1A C1 C1B C2B -31.4(5) 2 . . . ?
C1A C1 C1B C2B 91.0(4) . . . . ?
C1B C1 C1B C2B -146.5(4) 2 . . . ?
C1A C1 C1B C6B 157.6(4) 2 . . . ?
C1A C1 C1B C6B -80.0(5) . . . . ?
C1B C1 C1B C6B 42.6(3) 2 . . . ?
C6B C1B C2B C3B -0.3(6) . . . . ?
C1 C1B C2B C3B -171.2(3) . . . . ?
C1B C2B C3B C4B 0.9(6) . . . . ?
C2B C3B C4B C5B -0.2(6) . . . . ?
C2B C3B C4B N7B 178.5(4) . . . . ?
C3B C4B C5B C6B -1.2(7) . . . . ?
N7B C4B C5B C6B -179.9(4) . . . . ?
C4B C5B C6B C1B 1.8(7) . . . . ?
C2B C1B C6B C5B -1.1(6) . . . . ?
C1 C1B C6B C5B 170.4(4) . . . . ?
C5B C4B N7B C11B 175.2(4) . . . . ?
C3B C4B N7B C11B -3.4(7) . . . . ?
C5B C4B N7B N8B -4.6(6) . . . . ?
C3B C4B N7B N8B 176.7(4) . . . . ?
C11B N7B N8B N9B 0.8(5) . . . . ?
C4B N7B N8B N9B -179.4(4) . . . . ?
N7B N8B N9B C10B -0.3(5) . . . . ?
N8B N9B C10B C11B -0.2(5) . . . . ?
N8B N9B C10B C12B 179.6(4) . . . . ?
N8B N7B C11B C10B -0.8(5) . . . . ?
C4B N7B C11B C10B 179.3(4) . . . . ?
N9B C10B C11B N7B 0.6(5) . . . . ?
C12B C10B C11B N7B -179.2(4) . . . . ?
N9B C10B C12B C13B 178.4(4) . . . . ?
C11B C10B C12B C13B -1.8(7) . . . . ?
N9B C10B C12B C17B -0.9(6) . . . . ?
C11B C10B C12B C17B 178.8(4) . . . . ?
C17B C12B C13B C14B -0.5(7) . . . . ?
C10B C12B C13B C14B -179.8(4) . . . . ?
C12B C13B C14B C15B 0.0(7) . . . . ?
C13B C14B C15B C16B -0.3(7) . . . . ?
C14B C15B C16B C17B 1.0(7) . . . . ?
C15B C16B C17B C12B -1.5(7) . . . . ?
C13B C12B C17B C16B 1.2(6) . . . . ?
C10B C12B C17B C16B -179.4(4) . . . . ?
O1D C1D N1D C11D 3.8(10) . . . . ?
O1D C1D N1D C12D 180.0(6) . . . . ?
